data_4324806
loop_
_publ_author_name
'Justin J. Wilson'
'Stephen J. Lippard'

_publ_contact_author_address
;Department of Chemisry
Massachusetts Institute of Technology
Cambridge, MA 02139
;
_publ_contact_author_email lippard@mit.edu
_publ_contact_author_name 'Stephen J. Lippard'
_publ_contact_author_phone 617-253-1892
_publ_section_title
;
 Synthesis, Characterization, and Cytotoxicity of Platinum(IV) Carbamate
 Complexes
;
_journal_name_full 'Inorganic Chemistry'
_journal_page_first 3103
_journal_page_last 3115
_journal_paper_doi 10.1021/ic2000816
_journal_volume 50
_journal_year 2011
_chemical_formula_sum 'C18 H40 Cl2 N6 O6 Pt'
_chemical_formula_weight 702.55
_chemical_name_common 'Compound 5'
_chemical_name_systematic
; 
 ? 
;
_space_group_IT_number 2
_symmetry_cell_setting triclinic
_symmetry_space_group_name_Hall '-P 1'
_symmetry_space_group_name_H-M 'P -1'
_atom_sites_solution_hydrogens geom
_atom_sites_solution_primary direct
_atom_sites_solution_secondary difmap
_audit_creation_method SHELXL-97
_cell_angle_alpha 116.484(2)
_cell_angle_beta 93.069(2)
_cell_angle_gamma 92.288(2)
_cell_formula_units_Z 2
_cell_length_a 9.0048(9)
_cell_length_b 12.6877(13)
_cell_length_c 13.2385(14)
_cell_measurement_reflns_used 9906
_cell_measurement_temperature 100(2)
_cell_measurement_theta_max 29.65
_cell_measurement_theta_min 2.92
_cell_volume 1348.4(2)
_computing_cell_refinement 'Bruker SMART'
_computing_data_collection 'Bruker SMART'
_computing_data_reduction 'Bruker SAINT'
_computing_molecular_graphics 'Bruker SHELXTL'
_computing_publication_material 'Bruker SHELXTL'
_computing_structure_refinement 'SHELXL-97 (Sheldrick, 2008)'
_computing_structure_solution 'SHELXS-97 (Sheldrick, 2008)'
_diffrn_ambient_temperature 100(2)
_diffrn_measured_fraction_theta_full 0.987
_diffrn_measured_fraction_theta_max 0.987
_diffrn_measurement_device_type 'CCD area detector'
_diffrn_measurement_method 'phi and omega scans'
_diffrn_radiation_monochromator graphite
_diffrn_radiation_source 'fine-focus sealed tube'
_diffrn_radiation_type MoK\a
_diffrn_radiation_wavelength 0.71073
_diffrn_reflns_av_R_equivalents 0.0365
_diffrn_reflns_av_sigmaI/netI 0.0330
_diffrn_reflns_limit_h_max 12
_diffrn_reflns_limit_h_min -12
_diffrn_reflns_limit_k_max 17
_diffrn_reflns_limit_k_min -17
_diffrn_reflns_limit_l_max 18
_diffrn_reflns_limit_l_min -18
_diffrn_reflns_number 29870
_diffrn_reflns_theta_full 29.73
_diffrn_reflns_theta_max 29.73
_diffrn_reflns_theta_min 1.72
_exptl_absorpt_coefficient_mu 5.444
_exptl_absorpt_correction_T_max 0.2517
_exptl_absorpt_correction_T_min 0.0842
_exptl_absorpt_correction_type multi-scan
_exptl_absorpt_process_details 'Blessing, 1995'
_exptl_crystal_colour colorless
_exptl_crystal_density_diffrn 1.730
_exptl_crystal_description prism
_exptl_crystal_F_000 700
_exptl_crystal_size_max 0.90
_exptl_crystal_size_mid 0.35
_exptl_crystal_size_min 0.35
_refine_diff_density_max 1.879
_refine_diff_density_min -2.044
_refine_diff_density_rms 0.128
_refine_ls_extinction_method none
_refine_ls_goodness_of_fit_ref 1.039
_refine_ls_hydrogen_treatment constr
_refine_ls_matrix_type full
_refine_ls_number_parameters 304
_refine_ls_number_reflns 7585
_refine_ls_number_restraints 0
_refine_ls_restrained_S_all 1.039
_refine_ls_R_factor_all 0.0238
_refine_ls_R_factor_gt 0.0217
_refine_ls_shift/su_max 0.003
_refine_ls_shift/su_mean 0.000
_refine_ls_structure_factor_coef Fsqd
_refine_ls_weighting_details 'calc w=1/[\s^2^(Fo^2^)+(0.0214P)^2^+1.2446P] where P=(Fo^2^+2Fc^2^)/3'
_refine_ls_weighting_scheme calc
_refine_ls_wR_factor_gt 0.0492
_refine_ls_wR_factor_ref 0.0500
_reflns_number_gt 7180
_reflns_number_total 7585
_reflns_threshold_expression >2sigma(I)
_cod_data_source_file ic2000816_si_003_3.cif
_cod_data_source_block Compound_5
_cod_database_code 4324806

loop_
_symmetry_equiv_pos_as_xyz
'x, y, z'
'-x, -y, -z'

loop_
_atom_site_label
_atom_site_type_symbol
_atom_site_fract_x
_atom_site_fract_y
_atom_site_fract_z
_atom_site_U_iso_or_equiv
_atom_site_adp_type
_atom_site_occupancy
_atom_site_symmetry_multiplicity
_atom_site_calc_flag
_atom_site_refinement_flags
Pt1 Pt 0.182162(8) 0.878960(7) 0.839180(7) 0.00778(3) Uani 1 1 d .
Cl1 Cl 0.00782(6) 0.77099(5) 0.88672(5) 0.01437(11) Uani 1 1 d .
Cl2 Cl 0.12744(6) 0.75917(5) 0.64729(5) 0.01584(11) Uani 1 1 d .
O1 O 0.01835(18) 0.98154(15) 0.83825(14) 0.0117(3) Uani 1 1 d .
N1 N 0.2201(2) 0.99052(17) 1.00795(16) 0.0103(4) Uani 1 1 d .
H1A H 0.1511 0.9726 1.0468 0.015 Uiso 1 1 calc R
H1B H 0.2130 1.0663 1.0194 0.015 Uiso 1 1 calc R
H1C H 0.3130 0.9823 1.0329 0.015 Uiso 1 1 calc R
O3 O 0.33015(18) 0.76305(15) 0.83162(14) 0.0130(3) Uani 1 1 d .
N2 N 0.3436(2) 0.97273(18) 0.80465(17) 0.0121(4) Uani 1 1 d .
H2A H 0.3934 1.0262 0.8705 0.018 Uiso 1 1 calc R
H2B H 0.3008 1.0112 0.7680 0.018 Uiso 1 1 calc R
H2C H 0.4086 0.9226 0.7600 0.018 Uiso 1 1 calc R
O4 O 0.47952(19) 0.87747(15) 0.99127(15) 0.0169(4) Uani 1 1 d .
O2 O 0.1231(2) 1.07504(18) 0.74356(18) 0.0221(4) Uani 1 1 d .
N4 N 0.5199(2) 0.68549(19) 0.88021(18) 0.0150(4) Uani 1 1 d .
H4 H 0.4949 0.6231 0.8153 0.018 Uiso 1 1 calc R
N3 N -0.1274(2) 1.0584(2) 0.7524(2) 0.0180(4) Uani 1 1 d .
H3 H -0.1996 1.0296 0.7771 0.022 Uiso 1 1 calc R
C8 C 0.6417(3) 0.6792(2) 0.9531(2) 0.0129(4) Uani 1 1 d .
H8 H 0.7161 0.7475 0.9731 0.016 Uiso 1 1 calc R
C7 C 0.4433(2) 0.7822(2) 0.9071(2) 0.0113(4) Uani 1 1 d .
C1 C 0.0135(3) 1.0396(2) 0.7748(2) 0.0123(4) Uani 1 1 d .
C2 C -0.1675(3) 1.1234(3) 0.6898(3) 0.0221(6) Uani 1 1 d .
H2 H -0.0784 1.1720 0.6881 0.027 Uiso 1 1 calc R
C3 C -0.2354(5) 1.0429(3) 0.5667(3) 0.0423(9) Uani 1 1 d .
H3A H -0.1559 1.0124 0.5142 0.051 Uiso 1 1 calc R
H3B H -0.2979 0.9753 0.5635 0.051 Uiso 1 1 calc R
C12 C 0.7185(3) 0.5650(2) 0.8944(2) 0.0214(5) Uani 1 1 d .
H12A H 0.7827 0.5682 0.8372 0.026 Uiso 1 1 calc R
H12B H 0.6446 0.4964 0.8569 0.026 Uiso 1 1 calc R
C9 C 0.5975(3) 0.6767(3) 1.0616(2) 0.0246(6) Uani 1 1 d .
H9A H 0.5027 0.6284 1.0477 0.030 Uiso 1 1 calc R
H9B H 0.5858 0.7575 1.1211 0.030 Uiso 1 1 calc R
C6 C -0.2947(4) 1.2031(3) 0.7410(3) 0.0341(8) Uani 1 1 d .
H6A H -0.3528 1.1736 0.7858 0.041 Uiso 1 1 calc R
H6B H -0.2541 1.2848 0.7914 0.041 Uiso 1 1 calc R
C11 C 0.8116(4) 0.5578(3) 0.9907(3) 0.0366(8) Uani 1 1 d .
H11A H 0.9123 0.5972 1.0014 0.044 Uiso 1 1 calc R
H11B H 0.8218 0.4745 0.9746 0.044 Uiso 1 1 calc R
C10 C 0.7259(5) 0.6215(3) 1.0966(3) 0.0423(9) Uani 1 1 d .
H10A H 0.6870 0.5648 1.1230 0.051 Uiso 1 1 calc R
H10B H 0.7921 0.6834 1.1586 0.051 Uiso 1 1 calc R
C4 C -0.3275(5) 1.1227(4) 0.5380(4) 0.0544(11) Uani 1 1 d .
H4A H -0.2647 1.1697 0.5114 0.065 Uiso 1 1 calc R
H4B H -0.4071 1.0764 0.4779 0.065 Uiso 1 1 calc R
C5 C -0.3924(6) 1.2004(5) 0.6440(4) 0.0726(16) Uani 1 1 d .
H5A H -0.4949 1.1697 0.6446 0.087 Uiso 1 1 calc R
H5B H -0.3966 1.2810 0.6504 0.087 Uiso 1 1 calc R
O5 O 0.63023(19) 0.89166(16) 0.74130(16) 0.0194(4) Uani 1 1 d .
N5 N 0.6496(2) 0.69428(19) 0.63415(17) 0.0140(4) Uani 1 1 d .
C13 C 0.7013(3) 0.8018(2) 0.7093(2) 0.0170(5) Uani 1 1 d .
H13 H 0.8008 0.8110 0.7413 0.020 Uiso 1 1 calc R
C14 C 0.4984(3) 0.6716(2) 0.5800(2) 0.0188(5) Uani 1 1 d .
H14A H 0.4343 0.6356 0.6154 0.028 Uiso 1 1 calc R
H14B H 0.4997 0.6178 0.4993 0.028 Uiso 1 1 calc R
H14C H 0.4597 0.7461 0.5891 0.028 Uiso 1 1 calc R
C15 C 0.7384(3) 0.5937(2) 0.6089(2) 0.0198(5) Uani 1 1 d .
H15A H 0.8380 0.6212 0.6481 0.030 Uiso 1 1 calc R
H15B H 0.7467 0.5518 0.5271 0.030 Uiso 1 1 calc R
H15C H 0.6902 0.5403 0.6345 0.030 Uiso 1 1 calc R
O6 O 0.6104(2) 0.52921(17) 0.31109(16) 0.0217(4) Uani 1 1 d .
N6 N 0.8506(2) 0.60695(19) 0.34824(18) 0.0161(4) Uani 1 1 d .
C16 C 0.7448(3) 0.5187(2) 0.3024(2) 0.0170(5) Uani 1 1 d .
H16 H 0.7758 0.4415 0.2597 0.020 Uiso 1 1 calc R
C18 C 0.8147(3) 0.7291(2) 0.4117(2) 0.0198(5) Uani 1 1 d .
H18A H 0.8325 0.7718 0.3668 0.030 Uiso 1 1 calc R
H18B H 0.8779 0.7665 0.4829 0.030 Uiso 1 1 calc R
H18C H 0.7097 0.7313 0.4280 0.030 Uiso 1 1 calc R
C17 C 1.0059(3) 0.5856(3) 0.3276(3) 0.0285(6) Uani 1 1 d .
H17A H 1.0160 0.5005 0.2865 0.043 Uiso 1 1 calc R
H17B H 1.0664 0.6180 0.4001 0.043 Uiso 1 1 calc R
H17C H 1.0401 0.6241 0.2824 0.043 Uiso 1 1 calc R

loop_
_atom_site_aniso_label
_atom_site_aniso_U_11
_atom_site_aniso_U_22
_atom_site_aniso_U_33
_atom_site_aniso_U_23
_atom_site_aniso_U_13
_atom_site_aniso_U_12
Pt1 0.00736(4) 0.00849(5) 0.00759(5) 0.00388(3) -0.00094(3) 0.00026(3)
Cl1 0.0143(2) 0.0131(3) 0.0175(3) 0.0086(2) 0.00122(19) -0.00157(19)
Cl2 0.0140(2) 0.0197(3) 0.0091(2) 0.0026(2) -0.00244(19) 0.0009(2)
O1 0.0106(7) 0.0145(9) 0.0137(8) 0.0094(7) 0.0026(6) 0.0045(6)
N1 0.0112(9) 0.0107(10) 0.0076(9) 0.0031(7) 0.0005(7) 0.0005(7)
O3 0.0128(8) 0.0101(8) 0.0138(8) 0.0035(7) -0.0030(6) 0.0036(6)
N2 0.0116(9) 0.0137(10) 0.0121(9) 0.0068(8) 0.0017(7) -0.0007(7)
O4 0.0164(8) 0.0117(9) 0.0177(9) 0.0031(7) -0.0066(7) 0.0005(6)
O2 0.0132(8) 0.0309(11) 0.0365(11) 0.0278(10) 0.0035(7) 0.0024(7)
N4 0.0181(10) 0.0117(10) 0.0120(10) 0.0026(8) -0.0034(7) 0.0052(7)
N3 0.0127(9) 0.0238(12) 0.0280(12) 0.0209(10) 0.0012(8) 0.0026(8)
C8 0.0122(10) 0.0160(12) 0.0139(11) 0.0097(10) -0.0010(8) 0.0024(8)
C7 0.0107(10) 0.0122(11) 0.0129(11) 0.0077(9) -0.0005(8) -0.0002(8)
C1 0.0134(10) 0.0121(11) 0.0136(11) 0.0079(9) -0.0003(8) 0.0017(8)
C2 0.0210(13) 0.0302(16) 0.0273(14) 0.0222(13) 0.0068(10) 0.0126(11)
C3 0.069(3) 0.037(2) 0.0261(18) 0.0178(16) 0.0072(16) 0.0172(18)
C12 0.0197(12) 0.0210(14) 0.0261(14) 0.0120(12) 0.0036(10) 0.0107(10)
C9 0.0350(16) 0.0280(16) 0.0159(13) 0.0141(12) 0.0043(11) 0.0025(12)
C6 0.0381(17) 0.0343(19) 0.0420(19) 0.0252(16) 0.0131(14) 0.0236(14)
C11 0.0326(17) 0.0339(18) 0.048(2) 0.0232(16) -0.0117(14) 0.0132(13)
C10 0.062(2) 0.041(2) 0.0339(19) 0.0268(17) -0.0141(16) 0.0046(17)
C4 0.052(2) 0.067(3) 0.059(3) 0.045(2) -0.020(2) -0.006(2)
C5 0.059(3) 0.082(4) 0.074(3) 0.032(3) -0.017(2) 0.037(3)
O5 0.0131(8) 0.0161(9) 0.0246(10) 0.0051(8) 0.0020(7) -0.0001(6)
N5 0.0132(9) 0.0148(10) 0.0140(10) 0.0069(8) -0.0009(7) -0.0002(7)
C13 0.0131(11) 0.0195(13) 0.0171(12) 0.0073(10) -0.0006(9) -0.0008(9)
C14 0.0150(11) 0.0212(14) 0.0170(12) 0.0062(11) -0.0010(9) -0.0014(9)
C15 0.0232(13) 0.0166(13) 0.0189(13) 0.0075(11) -0.0016(10) 0.0035(9)
O6 0.0236(10) 0.0180(10) 0.0191(10) 0.0045(8) 0.0025(7) -0.0018(7)
N6 0.0217(11) 0.0115(10) 0.0141(10) 0.0049(8) 0.0011(8) 0.0023(8)
C16 0.0264(13) 0.0129(12) 0.0125(12) 0.0065(10) 0.0024(9) 0.0013(9)
C18 0.0256(13) 0.0118(13) 0.0182(13) 0.0034(10) 0.0022(10) 0.0013(9)
C17 0.0224(14) 0.0200(15) 0.0377(18) 0.0078(13) 0.0028(12) 0.0037(10)

loop_
_atom_type_symbol
_atom_type_description
_atom_type_scat_dispersion_real
_atom_type_scat_dispersion_imag
_atom_type_scat_source
C C 0.0033 0.0016 'International Tables Vol C Tables 4.2.6.8 and 6.1.1.4'
H H 0.0000 0.0000 'International Tables Vol C Tables 4.2.6.8 and 6.1.1.4'
N N 0.0061 0.0033 'International Tables Vol C Tables 4.2.6.8 and 6.1.1.4'
O O 0.0106 0.0060 'International Tables Vol C Tables 4.2.6.8 and 6.1.1.4'
Cl Cl 0.1484 0.1585 'International Tables Vol C Tables 4.2.6.8 and 6.1.1.4'
Pt Pt -1.7033 8.3905 'International Tables Vol C Tables 4.2.6.8 and 6.1.1.4'

loop_
_geom_angle_atom_site_label_1
_geom_angle_atom_site_label_2
_geom_angle_atom_site_label_3
_geom_angle
O3 Pt1 O1 174.22(7)
O3 Pt1 N2 89.31(8)
O1 Pt1 N2 95.03(8)
O3 Pt1 N1 97.53(7)
O1 Pt1 N1 86.31(7)
N2 Pt1 N1 90.02(8)
O3 Pt1 Cl2 85.92(5)
O1 Pt1 Cl2 90.23(5)
N2 Pt1 Cl2 90.34(6)
N1 Pt1 Cl2 176.54(5)
O3 Pt1 Cl1 88.30(5)
O1 Pt1 Cl1 87.53(5)
N2 Pt1 Cl1 176.54(6)
N1 Pt1 Cl1 87.81(6)
Cl2 Pt1 Cl1 91.99(2)
C1 O1 Pt1 123.92(14)
Pt1 N1 H1A 109.5
Pt1 N1 H1B 109.5
H1A N1 H1B 109.5
Pt1 N1 H1C 109.5
H1A N1 H1C 109.5
H1B N1 H1C 109.5
C7 O3 Pt1 125.86(15)
Pt1 N2 H2A 109.5
Pt1 N2 H2B 109.5
H2A N2 H2B 109.5
Pt1 N2 H2C 109.5
H2A N2 H2C 109.5
H2B N2 H2C 109.5
C7 N4 C8 123.2(2)
C7 N4 H4 118.4
C8 N4 H4 118.4
C1 N3 C2 123.8(2)
C1 N3 H3 118.1
C2 N3 H3 118.1
N4 C8 C12 111.2(2)
N4 C8 C9 115.6(2)
C12 C8 C9 103.0(2)
N4 C8 H8 109.0
C12 C8 H8 109.0
C9 C8 H8 109.0
O4 C7 O3 125.3(2)
O4 C7 N4 122.9(2)
O3 C7 N4 111.8(2)
O2 C1 N3 123.7(2)
O2 C1 O1 125.2(2)
N3 C1 O1 111.0(2)
N3 C2 C6 111.8(2)
N3 C2 C3 113.4(2)
C6 C2 C3 101.9(3)
N3 C2 H2 109.8
C6 C2 H2 109.8
C3 C2 H2 109.8
C4 C3 C2 103.9(3)
C4 C3 H3A 111.0
C2 C3 H3A 111.0
C4 C3 H3B 111.0
C2 C3 H3B 111.0
H3A C3 H3B 109.0
C8 C12 C11 103.8(2)
C8 C12 H12A 111.0
C11 C12 H12A 111.0
C8 C12 H12B 111.0
C11 C12 H12B 111.0
H12A C12 H12B 109.0
C8 C9 C10 104.8(2)
C8 C9 H9A 110.8
C10 C9 H9A 110.8
C8 C9 H9B 110.8
C10 C9 H9B 110.8
H9A C9 H9B 108.9
C5 C6 C2 107.1(3)
C5 C6 H6A 110.3
C2 C6 H6A 110.3
C5 C6 H6B 110.3
C2 C6 H6B 110.3
H6A C6 H6B 108.5
C12 C11 C10 105.4(2)
C12 C11 H11A 110.7
C10 C11 H11A 110.7
C12 C11 H11B 110.7
C10 C11 H11B 110.7
H11A C11 H11B 108.8
C9 C10 C11 106.4(2)
C9 C10 H10A 110.4
C11 C10 H10A 110.4
C9 C10 H10B 110.4
C11 C10 H10B 110.4
H10A C10 H10B 108.6
C5 C4 C3 105.5(3)
C5 C4 H4A 110.6
C3 C4 H4A 110.6
C5 C4 H4B 110.6
C3 C4 H4B 110.6
H4A C4 H4B 108.8
C4 C5 C6 107.7(3)
C4 C5 H5A 110.2
C6 C5 H5A 110.2
C4 C5 H5B 110.2
C6 C5 H5B 110.2
H5A C5 H5B 108.5
C13 N5 C15 120.8(2)
C13 N5 C14 121.4(2)
C15 N5 C14 117.7(2)
O5 C13 N5 125.3(2)
O5 C13 H13 117.4
N5 C13 H13 117.4
N5 C14 H14A 109.5
N5 C14 H14B 109.5
H14A C14 H14B 109.5
N5 C14 H14C 109.5
H14A C14 H14C 109.5
H14B C14 H14C 109.5
N5 C15 H15A 109.5
N5 C15 H15B 109.5
H15A C15 H15B 109.5
N5 C15 H15C 109.5
H15A C15 H15C 109.5
H15B C15 H15C 109.5
C16 N6 C17 120.8(2)
C16 N6 C18 121.8(2)
C17 N6 C18 117.2(2)
O6 C16 N6 125.3(2)
O6 C16 H16 117.4
N6 C16 H16 117.4
N6 C18 H18A 109.5
N6 C18 H18B 109.5
H18A C18 H18B 109.5
N6 C18 H18C 109.5
H18A C18 H18C 109.5
H18B C18 H18C 109.5
N6 C17 H17A 109.5
N6 C17 H17B 109.5
H17A C17 H17B 109.5
N6 C17 H17C 109.5
H17A C17 H17C 109.5
H17B C17 H17C 109.5

loop_
_geom_bond_atom_site_label_1
_geom_bond_atom_site_label_2
_geom_bond_distance
Pt1 O3 1.9970(16)
Pt1 O1 2.0088(16)
Pt1 N2 2.038(2)
Pt1 N1 2.0423(19)
Pt1 Cl2 2.3170(6)
Pt1 Cl1 2.3324(6)
O1 C1 1.343(3)
N1 H1A 0.9100
N1 H1B 0.9100
N1 H1C 0.9100
O3 C7 1.323(3)
N2 H2A 0.9100
N2 H2B 0.9100
N2 H2C 0.9100
O4 C7 1.240(3)
O2 C1 1.233(3)
N4 C7 1.346(3)
N4 C8 1.450(3)
N4 H4 0.8800
N3 C1 1.342(3)
N3 C2 1.448(3)
N3 H3 0.8800
C8 C12 1.521(3)
C8 C9 1.525(4)
C8 H8 1.0000
C2 C6 1.536(4)
C2 C3 1.559(5)
C2 H2 1.0000
C3 C4 1.495(5)
C3 H3A 0.9900
C3 H3B 0.9900
C12 C11 1.528(4)
C12 H12A 0.9900
C12 H12B 0.9900
C9 C10 1.529(4)
C9 H9A 0.9900
C9 H9B 0.9900
C6 C5 1.504(5)
C6 H6A 0.9900
C6 H6B 0.9900
C11 C10 1.539(5)
C11 H11A 0.9900
C11 H11B 0.9900
C10 H10A 0.9900
C10 H10B 0.9900
C4 C5 1.477(7)
C4 H4A 0.9900
C4 H4B 0.9900
C5 H5A 0.9900
C5 H5B 0.9900
O5 C13 1.243(3)
N5 C13 1.326(3)
N5 C15 1.452(3)
N5 C14 1.459(3)
C13 H13 0.9500
C14 H14A 0.9800
C14 H14B 0.9800
C14 H14C 0.9800
C15 H15A 0.9800
C15 H15B 0.9800
C15 H15C 0.9800
O6 C16 1.229(3)
N6 C16 1.333(3)
N6 C17 1.452(3)
N6 C18 1.456(3)
C16 H16 0.9500
C18 H18A 0.9800
C18 H18B 0.9800
C18 H18C 0.9800
C17 H17A 0.9800
C17 H17B 0.9800
C17 H17C 0.9800
